data_1506682
loop_
_publ_author_name
'Wu, Yao-Ting'
'Linden, Anthony'
'Siegel, Jay S.'

_publ_section_title
;
 Formal [(2+2)+2] and [(2+2)+(2+2)] nonconjugated dienediyne cascade
 cycloadditions.
;
_journal_issue 20
_journal_name_full 'Organic letters'
_journal_page_first 4353
_journal_page_last 4355
_journal_paper_doi 10.1021/ol0514799
_journal_volume 7
_journal_year 2005
_chemical_formula_moiety 'C33 H24'
_chemical_formula_sum 'C33 H24'
_chemical_formula_weight 420.55
_chemical_melting_point 601
_chemical_name_systematic
;
  ?
;
_space_group_IT_number 14
_symmetry_cell_setting monoclinic
_symmetry_Int_Tables_number 14
_symmetry_space_group_name_Hall '-P 2yn'
_symmetry_space_group_name_H-M 'P 1 21/n 1'
_atom_sites_solution_hydrogens geom
_atom_sites_solution_primary direct
_atom_sites_solution_secondary difmap
_audit_creation_date 05-02-12
_audit_creation_method SHELXL-97
_cell_angle_alpha 90.00
_cell_angle_beta 113.433(3)
_cell_angle_gamma 90.00
_cell_formula_units_Z 4
_cell_length_a 15.6716(7)
_cell_length_b 9.0731(4)
_cell_length_c 16.7091(7)
_cell_measurement_reflns_used 4094
_cell_measurement_temperature 160(1)
_cell_measurement_theta_max 25.0
_cell_measurement_theta_min 2.0
_cell_volume 2179.92(17)
_computing_cell_refinement 'DENZO-SMN (Otwinowski & Minor, 1997)'
_computing_data_collection 'COLLECT (Nonius, 2000)'
_computing_data_reduction 'DENZO-SMN and SCALEPACK (Otwinowski & Minor, 1997)'
_computing_molecular_graphics 'ORTEPII (Johnson, 1976)'
_computing_publication_material 'SHELXL97 and PLATON (Spek, 2005)'
_computing_structure_refinement 'SHELXL97 (Sheldrick, 1997)'
_computing_structure_solution 'SIR92 (Altomare et al., 1994)'
_diffrn_ambient_temperature 160(1)
_diffrn_detector '65 mm CCD camera on \k goniostat'
_diffrn_detector_area_resol_mean 9
_diffrn_measured_fraction_theta_full 0.993
_diffrn_measured_fraction_theta_max 0.993
_diffrn_measurement_device_type 'Nonius KappaCCD area-detector diffractometer'
_diffrn_measurement_method '\w scans with \k offsets'
_diffrn_radiation_monochromator 'horizontally mounted graphite crystal'
_diffrn_radiation_source 'Nonius FR590 sealed tube generator'
_diffrn_radiation_type 'Mo K\a'
_diffrn_radiation_wavelength 0.71073
_diffrn_reflns_av_R_equivalents 0.0770
_diffrn_reflns_av_sigmaI/netI 0.0429
_diffrn_reflns_limit_h_max 18
_diffrn_reflns_limit_h_min 0
_diffrn_reflns_limit_k_max 10
_diffrn_reflns_limit_k_min 0
_diffrn_reflns_limit_l_max 18
_diffrn_reflns_limit_l_min -19
_diffrn_reflns_number 33181
_diffrn_reflns_theta_full 25.03
_diffrn_reflns_theta_max 25.03
_diffrn_reflns_theta_min 2.70
_diffrn_standards_decay_% 0
_diffrn_standards_number 0
_exptl_absorpt_coefficient_mu 0.0723
_exptl_absorpt_correction_type none
_exptl_crystal_colour pale-yellow
_exptl_crystal_density_diffrn 1.281
_exptl_crystal_density_method 'not measured'
_exptl_crystal_description plate
_exptl_crystal_F_000 888
_exptl_crystal_size_max 0.35
_exptl_crystal_size_mid 0.25
_exptl_crystal_size_min 0.08
_refine_diff_density_max 0.194
_refine_diff_density_min -0.185
_refine_diff_density_rms 0.033
_refine_ls_extinction_coef 0.018(2)
_refine_ls_extinction_expression Fc^*^=kFc[1+0.001xFc^2^\l^3^/sin(2\q)]^-1/4^
_refine_ls_extinction_method SHELXL
_refine_ls_goodness_of_fit_ref 1.049
_refine_ls_hydrogen_treatment constr
_refine_ls_matrix_type full
_refine_ls_number_parameters 363
_refine_ls_number_reflns 3829
_refine_ls_number_restraints 243
_refine_ls_restrained_S_all 1.140
_refine_ls_R_factor_all 0.0799
_refine_ls_R_factor_gt 0.0554
_refine_ls_shift/su_max 0.001
_refine_ls_shift/su_mean 0.000
_refine_ls_structure_factor_coef Fsqd
_refine_ls_weighting_details 'w=1/[\s^2^(Fo^2^)+(0.0456P)^2^+0.9277P] where P=(Fo^2^+2Fc^2^)/3'
_refine_ls_weighting_scheme calc
_refine_ls_wR_factor_gt 0.1186
_refine_ls_wR_factor_ref 0.1344
_reflns_number_gt 2860
_reflns_number_total 3834
_reflns_threshold_expression 'I > 2\s(I)'
_cod_data_source_file ol0514799si20050615_074756.cif
_cod_data_source_block 3
_cod_original_cell_volume 2179.92(16)
_cod_database_code 1506682

loop_
_symmetry_equiv_pos_as_xyz
'x, y, z'
'-x+1/2, y+1/2, -z+1/2'
'-x, -y, -z'
'x-1/2, -y-1/2, z-1/2'

loop_
_atom_site_label
_atom_site_type_symbol
_atom_site_fract_x
_atom_site_fract_y
_atom_site_fract_z
_atom_site_U_iso_or_equiv
_atom_site_adp_type
_atom_site_occupancy
_atom_site_symmetry_multiplicity
_atom_site_calc_flag
_atom_site_refinement_flags
_atom_site_disorder_assembly
_atom_site_disorder_group
C1 C 0.54277(15) 0.2882(2) 0.43360(14) 0.0456(6) Uani 1 1 d . . .
H1 H 0.5589 0.2840 0.4947 0.055 Uiso 1 1 calc R . .
C2 C 0.48847(15) 0.4043(3) 0.38402(15) 0.0509(6) Uani 1 1 d . . .
H2 H 0.4672 0.4773 0.4125 0.061 Uiso 1 1 calc R . .
C3 C 0.46485(16) 0.4167(3) 0.29634(15) 0.0541(6) Uani 1 1 d . . .
H3 H 0.4290 0.4984 0.2653 0.065 Uiso 1 1 calc R . .
C4 C 0.49369(14) 0.3083(2) 0.25174(14) 0.0461(6) Uani 1 1 d . . .
C5 C 0.47345(16) 0.3032(3) 0.16135(15) 0.0541(6) Uani 1 1 d . . .
H5 H 0.4393 0.3810 0.1244 0.065 Uiso 1 1 calc R . .
C6 C 0.50290(16) 0.1868(3) 0.12692(14) 0.0519(6) Uani 1 1 d . . .
H6 H 0.4886 0.1858 0.0661 0.062 Uiso 1 1 calc R . .
C7 C 0.55345(15) 0.0687(3) 0.17808(13) 0.0472(6) Uani 1 1 d . . .
H7 H 0.5717 -0.0114 0.1518 0.057 Uiso 1 1 calc R . .
C8 C 0.57640(14) 0.0699(2) 0.26669(13) 0.0419(5) Uani 1 1 d . . .
C9 C 0.54602(14) 0.1908(2) 0.30177(13) 0.0400(5) Uani 1 1 d . . .
C10 C 0.57277(14) 0.1796(2) 0.39276(13) 0.0411(5) Uani 1 1 d . . .
C11 C 0.62633(16) -0.0320(2) 0.34032(13) 0.0482(6) Uani 1 1 d . A .
C12 C 0.62621(16) 0.0405(2) 0.42165(14) 0.0480(6) Uani 1 1 d . A .
C13 C 0.66648(19) -0.0063(2) 0.50423(14) 0.0588(7) Uani 1 1 d D . .
C14A C 0.7487(4) -0.1257(5) 0.5342(4) 0.0475(19) Uani 0.303(3) 1 d PDU A 1
H141 H 0.7893 -0.1051 0.5966 0.057 Uiso 0.303(3) 1 calc PR A 1
C15A C 0.8128(4) -0.1755(7) 0.4888(4) 0.0442(18) Uani 0.303(3) 1 d PDU A 1
H151 H 0.8544 -0.0983 0.4810 0.053 Uiso 0.303(3) 1 calc PR A 1
C16A C 0.7443(4) -0.2495(6) 0.4052(3) 0.0412(18) Uani 0.303(3) 1 d PDU A 1
H161 H 0.7794 -0.3090 0.3779 0.049 Uiso 0.303(3) 1 calc PR A 1
C18A C 0.7037(5) -0.2734(7) 0.5310(4) 0.0479(16) Uani 0.303(3) 1 d PDU A 1
H181 H 0.6557 -0.2888 0.5555 0.058 Uiso 0.303(3) 1 calc PR A 1
C19A C 0.7750(5) -0.3925(6) 0.5364(4) 0.042(2) Uani 0.303(3) 1 d PDU A 1
H191 H 0.7773 -0.4901 0.5650 0.050 Uiso 0.303(3) 1 calc PR A 1
C20A C 0.8612(4) -0.3112(7) 0.5427(4) 0.0481(19) Uani 0.303(3) 1 d PDU A 1
H201 H 0.8973 -0.3667 0.5157 0.058 Uiso 0.303(3) 1 calc PR A 1
H202 H 0.9017 -0.2854 0.6036 0.058 Uiso 0.303(3) 1 calc PR A 1
C21A C 0.6989(5) -0.3519(7) 0.4494(4) 0.0480(17) Uani 0.303(3) 1 d PDU A 1
H211 H 0.6473 -0.4209 0.4158 0.058 Uiso 0.303(3) 1 calc PR A 1
C14B C 0.6982(2) -0.1620(3) 0.5342(2) 0.0421(8) Uani 0.697(3) 1 d PDU A 2
H142 H 0.6933 -0.1802 0.5912 0.050 Uiso 0.697(3) 1 calc PR A 2
C15B C 0.6586(2) -0.2946(3) 0.4742(2) 0.0439(8) Uani 0.697(3) 1 d PDU A 2
H152 H 0.5900 -0.3108 0.4532 0.053 Uiso 0.697(3) 1 calc PR A 2
C16B C 0.6973(2) -0.2807(4) 0.40416(19) 0.0465(9) Uani 0.697(3) 1 d PDU A 2
H162 H 0.6925 -0.3789 0.3756 0.056 Uiso 0.697(3) 1 calc PR A 2
C18B C 0.7977(2) -0.1806(4) 0.5457(2) 0.0476(9) Uani 0.697(3) 1 d PDU A 2
H182 H 0.8478 -0.1111 0.5816 0.057 Uiso 0.697(3) 1 calc PR A 2
C19B C 0.8140(3) -0.3478(4) 0.5449(2) 0.0514(12) Uani 0.697(3) 1 d PDU A 2
H192 H 0.8751 -0.3950 0.5805 0.062 Uiso 0.697(3) 1 calc PR A 2
C20B C 0.7217(3) -0.4183(4) 0.5309(2) 0.0537(10) Uani 0.697(3) 1 d PDU A 2
H203 H 0.7137 -0.4325 0.5863 0.064 Uiso 0.697(3) 1 calc PR A 2
H204 H 0.7123 -0.5131 0.4992 0.064 Uiso 0.697(3) 1 calc PR A 2
C21B C 0.7987(3) -0.2549(4) 0.4651(2) 0.0505(9) Uani 0.697(3) 1 d PDU A 2
H212 H 0.8487 -0.2370 0.4432 0.061 Uiso 0.697(3) 1 calc PR A 2
C17 C 0.66362(18) -0.1619(2) 0.33264(14) 0.0560(7) Uani 1 1 d D . .
C22 C 0.67114(15) 0.0860(2) 0.57959(13) 0.0428(5) Uani 1 1 d . A .
C23 C 0.61630(17) 0.0544(3) 0.62466(17) 0.0612(7) Uani 1 1 d . . .
H23 H 0.5738 -0.0256 0.6063 0.073 Uiso 1 1 calc R A .
C24 C 0.6221(2) 0.1369(4) 0.69594(19) 0.0755(9) Uani 1 1 d . A .
H24 H 0.5828 0.1154 0.7255 0.091 Uiso 1 1 calc R . .
C25 C 0.6844(2) 0.2490(4) 0.72363(16) 0.0770(10) Uani 1 1 d . . .
H25 H 0.6893 0.3052 0.7733 0.092 Uiso 1 1 calc R A .
C26 C 0.7397(2) 0.2814(3) 0.68071(18) 0.0687(8) Uani 1 1 d . A .
H26 H 0.7832 0.3600 0.7005 0.082 Uiso 1 1 calc R . .
C27 C 0.73317(16) 0.2010(2) 0.60868(16) 0.0526(6) Uani 1 1 d . . .
H27 H 0.7718 0.2250 0.5788 0.063 Uiso 1 1 calc R A .
C28 C 0.66229(16) -0.2125(2) 0.24733(13) 0.0445(5) Uani 1 1 d . A .
C29 C 0.72698(17) -0.1611(3) 0.21708(16) 0.0607(7) Uani 1 1 d . . .
H29 H 0.7725 -0.0919 0.2509 0.073 Uiso 1 1 calc R A .
C30 C 0.72643(19) -0.2084(4) 0.13904(18) 0.0704(8) Uani 1 1 d . A .
H30 H 0.7705 -0.1705 0.1185 0.085 Uiso 1 1 calc R . .
C31 C 0.6622(2) -0.3104(4) 0.09062(17) 0.0761(9) Uani 1 1 d . . .
H31 H 0.6622 -0.3439 0.0367 0.091 Uiso 1 1 calc R A .
C32 C 0.5981(2) -0.3642(3) 0.11973(16) 0.0719(8) Uani 1 1 d . A .
H32 H 0.5534 -0.4346 0.0860 0.086 Uiso 1 1 calc R . .
C33 C 0.59853(18) -0.3157(3) 0.19854(15) 0.0570(7) Uani 1 1 d . . .
H33 H 0.5545 -0.3540 0.2190 0.068 Uiso 1 1 calc R A .

loop_
_atom_site_aniso_label
_atom_site_aniso_U_11
_atom_site_aniso_U_22
_atom_site_aniso_U_33
_atom_site_aniso_U_23
_atom_site_aniso_U_13
_atom_site_aniso_U_12
C1 0.0497(13) 0.0424(13) 0.0462(12) -0.0069(10) 0.0206(11) -0.0057(10)
C2 0.0492(13) 0.0467(14) 0.0562(15) -0.0095(11) 0.0204(12) 0.0012(11)
C3 0.0476(13) 0.0504(14) 0.0584(15) -0.0022(11) 0.0146(12) 0.0113(11)
C4 0.0413(12) 0.0463(13) 0.0476(13) 0.0013(10) 0.0145(10) 0.0018(10)
C5 0.0526(14) 0.0552(15) 0.0470(13) 0.0088(11) 0.0119(11) 0.0126(12)
C6 0.0520(14) 0.0611(15) 0.0392(12) 0.0049(11) 0.0144(11) 0.0074(12)
C7 0.0497(13) 0.0491(13) 0.0413(12) -0.0006(10) 0.0165(10) 0.0056(11)
C8 0.0445(12) 0.0413(12) 0.0392(12) -0.0006(10) 0.0160(10) -0.0020(10)
C9 0.0375(11) 0.0404(12) 0.0419(12) -0.0011(9) 0.0155(10) -0.0041(9)
C10 0.0440(12) 0.0376(12) 0.0434(12) -0.0024(9) 0.0191(10) -0.0064(10)
C11 0.0660(15) 0.0391(13) 0.0371(12) -0.0005(10) 0.0179(11) 0.0009(11)
C12 0.0673(15) 0.0365(12) 0.0416(13) -0.0023(10) 0.0232(11) 0.0013(11)
C13 0.0949(19) 0.0394(13) 0.0383(13) 0.0001(10) 0.0224(13) 0.0080(13)
C14A 0.071(5) 0.036(4) 0.037(3) 0.003(3) 0.024(4) -0.001(4)
C15A 0.057(4) 0.031(3) 0.043(4) 0.007(3) 0.019(3) 0.004(3)
C16A 0.061(4) 0.034(3) 0.038(3) 0.004(3) 0.030(3) 0.000(3)
C18A 0.067(3) 0.038(3) 0.048(3) 0.000(3) 0.031(3) -0.012(3)
C19A 0.058(5) 0.030(4) 0.045(3) 0.009(3) 0.028(4) -0.008(4)
C20A 0.061(4) 0.034(3) 0.048(3) 0.009(3) 0.020(3) -0.003(3)
C21A 0.067(4) 0.040(3) 0.045(3) 0.002(3) 0.030(3) -0.010(3)
C14B 0.055(2) 0.034(2) 0.0410(16) 0.0001(14) 0.0230(16) -0.0084(16)
C15B 0.059(2) 0.0360(17) 0.0386(18) -0.0041(15) 0.0210(16) -0.0052(15)
C16B 0.066(2) 0.0350(19) 0.0430(18) 0.0008(15) 0.0267(18) 0.0010(17)
C18B 0.055(2) 0.046(2) 0.0397(18) 0.0058(16) 0.0163(16) -0.0041(16)
C19B 0.062(3) 0.043(2) 0.0481(19) 0.0095(17) 0.021(2) 0.004(2)
C20B 0.078(3) 0.0387(19) 0.0466(18) 0.0043(15) 0.027(2) 0.0011(19)
C21B 0.059(2) 0.049(2) 0.052(2) 0.0122(19) 0.0316(17) 0.0179(18)
C17 0.0851(18) 0.0401(13) 0.0373(12) -0.0009(10) 0.0186(12) 0.0094(12)
C22 0.0544(13) 0.0373(12) 0.0361(11) 0.0010(9) 0.0174(10) 0.0010(10)
C23 0.0587(15) 0.0601(16) 0.0670(17) 0.0076(13) 0.0274(13) -0.0090(12)
C24 0.086(2) 0.096(2) 0.0625(18) 0.0192(17) 0.0486(16) 0.0278(19)
C25 0.099(2) 0.087(2) 0.0364(14) -0.0033(14) 0.0175(15) 0.043(2)
C26 0.0685(17) 0.0538(16) 0.0631(17) -0.0184(13) 0.0043(15) 0.0023(13)
C27 0.0563(14) 0.0458(14) 0.0605(15) -0.0047(12) 0.0282(12) -0.0032(11)
C28 0.0555(13) 0.0400(12) 0.0367(11) 0.0028(10) 0.0169(10) 0.0087(11)
C29 0.0532(15) 0.0703(17) 0.0527(15) 0.0109(13) 0.0148(12) 0.0049(13)
C30 0.0576(16) 0.102(2) 0.0597(17) 0.0229(16) 0.0314(14) 0.0254(16)
C31 0.099(2) 0.094(2) 0.0435(15) 0.0071(15) 0.0369(16) 0.036(2)
C32 0.097(2) 0.0651(18) 0.0465(15) -0.0126(13) 0.0210(15) -0.0058(16)
C33 0.0750(17) 0.0553(15) 0.0441(13) -0.0032(11) 0.0272(12) -0.0070(13)

loop_
_atom_type_symbol
_atom_type_description
_atom_type_number_in_cell
_atom_type_scat_dispersion_real
_atom_type_scat_dispersion_imag
_atom_type_scat_source
C C 132 0.0033 0.0016
; International Tables for Crystallography (1992).
Vol. C, Tables 4.2.6.8 and 6.1.1.4
;
H H 96 0.0000 0.0000
; International Tables for Crystallography (1992).
Vol. C, Tables 4.2.6.8 and 6.1.1.4
;

loop_
_geom_angle_atom_site_label_1
_geom_angle_atom_site_label_2
_geom_angle_atom_site_label_3
_geom_angle
C10 C1 C2 119.4(2)
C10 C1 H1 120.3
C2 C1 H1 120.3
C3 C2 C1 122.6(2)
C3 C2 H2 118.7
C1 C2 H2 118.7
C2 C3 C4 120.1(2)
C2 C3 H3 120.0
C4 C3 H3 120.0
C9 C4 C3 116.7(2)
C9 C4 C5 116.2(2)
C3 C4 C5 127.1(2)
C6 C5 C4 120.3(2)
C6 C5 H5 119.9
C4 C5 H5 119.9
C5 C6 C7 122.5(2)
C5 C6 H6 118.8
C7 C6 H6 118.8
C8 C7 C6 119.5(2)
C8 C7 H7 120.3
C6 C7 H7 120.3
C7 C8 C9 117.68(19)
C7 C8 C11 135.3(2)
C9 C8 C11 107.01(18)
C4 C9 C10 123.41(19)
C4 C9 C8 123.87(19)
C10 C9 C8 112.72(18)
C1 C10 C9 117.8(2)
C1 C10 C12 134.7(2)
C9 C10 C12 107.41(18)
C17 C11 C8 124.84(19)
C17 C11 C12 128.6(2)
C8 C11 C12 106.57(18)
C13 C12 C10 125.4(2)
C13 C12 C11 128.4(2)
C10 C12 C11 106.25(17)
C12 C13 C22 122.6(2)
C12 C13 C14B 126.5(2)
C22 C13 C14B 110.20(19)
C12 C13 C14A 121.8(3)
C22 C13 C14A 110.6(3)
C18A C14A C15A 96.2(3)
C18A C14A C13 106.5(4)
C15A C14A C13 130.0(4)
C18A C14A H141 107.3
C15A C14A H141 107.3
C13 C14A H141 107.3
C20A C15A C16A 100.7(4)
C20A C15A C14A 102.3(4)
C16A C15A C14A 102.6(3)
C20A C15A H151 116.3
C16A C15A H151 116.3
C14A C15A H151 116.3
C21A C16A C15A 96.8(3)
C21A C16A C17 107.0(4)
C15A C16A C17 122.4(4)
C21A C16A H161 109.8
C15A C16A H161 109.8
C17 C16A H161 109.8
C14A C18A C21A 107.8(4)
C14A C18A C19A 107.8(3)
C21A C18A C19A 59.6(3)
C14A C18A H181 121.9
C21A C18A H181 121.9
C19A C18A H181 121.9
C20A C19A C21A 106.9(4)
C20A C19A C18A 105.8(4)
C21A C19A C18A 59.6(3)
C20A C19A H191 122.6
C21A C19A H191 122.6
C18A C19A H191 122.6
C19A C20A C15A 97.5(3)
C19A C20A H201 112.3
C15A C20A H201 112.3
C19A C20A H202 112.3
C15A C20A H202 112.3
H201 C20A H202 109.9
C18A C21A C19A 60.8(3)
C18A C21A C16A 106.5(3)
C19A C21A C16A 105.7(4)
C18A C21A H211 122.6
C19A C21A H211 122.6
C16A C21A H211 122.6
C18B C14B C13 109.5(2)
C18B C14B C15B 97.2(2)
C13 C14B C15B 121.5(2)
C18B C14B H142 109.2
C13 C14B H142 109.2
C15B C14B H142 109.2
C16B C15B C14B 104.8(2)
C16B C15B C20B 100.3(3)
C14B C15B C20B 100.1(3)
C16B C15B H152 116.4
C14B C15B H152 116.4
C20B C15B H152 116.4
C15B C16B C21B 97.3(2)
C15B C16B C17 122.4(3)
C21B C16B C17 110.8(3)
C15B C16B H162 108.4
C21B C16B H162 108.4
C17 C16B H162 108.4
C14B C18B C21B 108.3(3)
C14B C18B C19B 106.1(3)
C21B C18B C19B 59.5(2)
C14B C18B H182 122.2
C21B C18B H182 122.2
C19B C18B H182 122.2
C20B C19B C21B 107.0(3)
C20B C19B C18B 105.4(3)
C21B C19B C18B 59.3(2)
C20B C19B H192 122.7
C21B C19B H192 122.7
C18B C19B H192 122.7
C19B C20B C15B 97.3(3)
C19B C20B H203 112.3
C15B C20B H203 112.3
C19B C20B H204 112.3
C15B C20B H204 112.3
H203 C20B H204 109.9
C18B C21B C19B 61.2(2)
C18B C21B C16B 106.6(3)
C19B C21B C16B 105.1(3)
C18B C21B H212 122.7
C19B C21B H212 122.7
C16B C21B H212 122.7
C11 C17 C28 121.33(19)
C11 C17 C16B 124.6(2)
C28 C17 C16B 113.4(2)
C11 C17 C16A 128.0(3)
C28 C17 C16A 106.4(2)
C27 C22 C23 118.1(2)
C27 C22 C13 121.0(2)
C23 C22 C13 120.9(2)
C24 C23 C22 121.2(3)
C24 C23 H23 119.4
C22 C23 H23 119.4
C25 C24 C23 119.5(3)
C25 C24 H24 120.2
C23 C24 H24 120.2
C24 C25 C26 120.3(2)
C24 C25 H25 119.8
C26 C25 H25 119.8
C25 C26 C27 120.4(3)
C25 C26 H26 119.8
C27 C26 H26 119.8
C26 C27 C22 120.5(2)
C26 C27 H27 119.8
C22 C27 H27 119.8
C33 C28 C29 118.6(2)
C33 C28 C17 120.5(2)
C29 C28 C17 120.9(2)
C30 C29 C28 121.0(3)
C30 C29 H29 119.5
C28 C29 H29 119.5
C29 C30 C31 119.9(3)
C29 C30 H30 120.0
C31 C30 H30 120.0
C32 C31 C30 120.1(2)
C32 C31 H31 119.9
C30 C31 H31 119.9
C31 C32 C33 119.8(3)
C31 C32 H32 120.1
C33 C32 H32 120.1
C28 C33 C32 120.5(2)
C28 C33 H33 119.8
C32 C33 H33 119.8

loop_
_geom_bond_atom_site_label_1
_geom_bond_atom_site_label_2
_geom_bond_distance
C1 C10 1.383(3)
C1 C2 1.400(3)
C1 H1 0.9500
C2 C3 1.366(3)
C2 H2 0.9500
C3 C4 1.413(3)
C3 H3 0.9500
C4 C9 1.401(3)
C4 C5 1.415(3)
C5 C6 1.368(3)
C5 H5 0.9500
C6 C7 1.402(3)
C6 H6 0.9500
C7 C8 1.378(3)
C7 H7 0.9500
C8 C9 1.413(3)
C8 C11 1.488(3)
C9 C10 1.411(3)
C10 C12 1.485(3)
C11 C17 1.345(3)
C11 C12 1.511(3)
C12 C13 1.338(3)
C13 C22 1.489(3)
C13 C14B 1.515(3)
C13 C14A 1.604(4)
C14A C18A 1.506(5)
C14A C15A 1.548(6)
C14A H141 1.0000
C15A C20A 1.536(6)
C15A C16A 1.537(6)
C15A H151 1.0000
C16A C21A 1.527(5)
C16A C17 1.576(4)
C16A H161 1.0000
C18A C21A 1.513(6)
C18A C19A 1.531(6)
C18A H181 1.0000
C19A C20A 1.505(7)
C19A C21A 1.514(6)
C19A H191 1.0000
C20A H201 0.9900
C20A H202 0.9900
C21A H211 1.0000
C14B C18B 1.503(4)
C14B C15B 1.531(4)
C14B H142 1.0000
C15B C16B 1.523(4)
C15B C20B 1.546(5)
C15B H152 1.0000
C16B C21B 1.526(4)
C16B C17 1.538(3)
C16B H162 1.0000
C18B C21B 1.511(5)
C18B C19B 1.539(5)
C18B H182 1.0000
C19B C20B 1.513(6)
C19B C21B 1.514(5)
C19B H192 1.0000
C20B H203 0.9900
C20B H204 0.9900
C21B H212 1.0000
C17 C28 1.489(3)
C22 C27 1.376(3)
C22 C23 1.379(3)
C23 C24 1.379(4)
C23 H23 0.9500
C24 C25 1.358(4)
C24 H24 0.9500
C25 C26 1.359(4)
C25 H25 0.9500
C26 C27 1.376(3)
C26 H26 0.9500
C27 H27 0.9500
C28 C33 1.376(3)
C28 C29 1.381(3)
C29 C30 1.370(4)
C29 H29 0.9500
C30 C31 1.370(4)
C30 H30 0.9500
C31 C32 1.368(4)
C31 H31 0.9500
C32 C33 1.386(3)
C32 H32 0.9500
C33 H33 0.9500

loop_
_geom_torsion_atom_site_label_1
_geom_torsion_atom_site_label_2
_geom_torsion_atom_site_label_3
_geom_torsion_atom_site_label_4
_geom_torsion
C10 C1 C2 C3 -1.2(3)
C1 C2 C3 C4 1.3(3)
C2 C3 C4 C9 0.3(3)
C2 C3 C4 C5 178.5(2)
C9 C4 C5 C6 1.3(3)
C3 C4 C5 C6 -176.9(2)
C4 C5 C6 C7 0.1(4)
C5 C6 C7 C8 -1.3(4)
C6 C7 C8 C9 1.0(3)
C6 C7 C8 C11 178.9(2)
C3 C4 C9 C10 -2.1(3)
C5 C4 C9 C10 179.5(2)
C3 C4 C9 C8 176.8(2)
C5 C4 C9 C8 -1.6(3)
C7 C8 C9 C4 0.4(3)
C11 C8 C9 C4 -178.02(19)
C7 C8 C9 C10 179.47(18)
C11 C8 C9 C10 1.0(2)
C2 C1 C10 C9 -0.6(3)
C2 C1 C10 C12 -176.9(2)
C4 C9 C10 C1 2.2(3)
C8 C9 C10 C1 -176.78(19)
C4 C9 C10 C12 179.54(19)
C8 C9 C10 C12 0.5(2)
C7 C8 C11 C17 0.2(4)
C9 C8 C11 C17 178.3(2)
C7 C8 C11 C12 179.9(2)
C9 C8 C11 C12 -2.1(2)
C1 C10 C12 C13 -6.1(4)
C9 C10 C12 C13 177.3(2)
C1 C10 C12 C11 174.9(2)
C9 C10 C12 C11 -1.8(2)
C17 C11 C12 C13 3.0(4)
C8 C11 C12 C13 -176.7(2)
C17 C11 C12 C10 -178.0(2)
C8 C11 C12 C10 2.3(2)
C10 C12 C13 C22 -7.0(4)
C11 C12 C13 C22 171.9(2)
C10 C12 C13 C14B 162.2(2)
C11 C12 C13 C14B -19.0(4)
C10 C12 C13 C14A -159.7(3)
C11 C12 C13 C14A 19.2(5)
C12 C13 C14A C18A -95.2(5)
C22 C13 C14A C18A 109.2(4)
C12 C13 C14A C15A 18.1(7)
C22 C13 C14A C15A -137.5(5)
C18A C14A C15A C20A -51.8(4)
C13 C14A C15A C20A -169.4(5)
C18A C14A C15A C16A 52.3(4)
C13 C14A C15A C16A -65.3(6)
C20A C15A C16A C21A 53.8(4)
C14A C15A C16A C21A -51.5(4)
C20A C15A C16A C17 168.9(4)
C14A C15A C16A C17 63.6(5)
C15A C14A C18A C21A -32.0(5)
C13 C14A C18A C21A 102.9(5)
C15A C14A C18A C19A 31.0(5)
C13 C14A C18A C19A 165.9(4)
C14A C18A C19A C20A 0.0(6)
C21A C18A C19A C20A 100.6(4)
C14A C18A C19A C21A -100.6(4)
C21A C19A C20A C15A 31.0(5)
C18A C19A C20A C15A -31.4(5)
C16A C15A C20A C19A -53.0(5)
C14A C15A C20A C19A 52.5(5)
C14A C18A C21A C19A 100.6(4)
C14A C18A C21A C16A 1.5(5)
C19A C18A C21A C16A -99.1(4)
C20A C19A C21A C18A -98.7(4)
C20A C19A C21A C16A 1.7(6)
C18A C19A C21A C16A 100.4(4)
C15A C16A C21A C18A 30.0(5)
C17 C16A C21A C18A -96.9(5)
C15A C16A C21A C19A -33.5(5)
C17 C16A C21A C19A -160.4(4)
C12 C13 C14B C18B 90.6(4)
C22 C13 C14B C18B -99.1(3)
C12 C13 C14B C15B -21.3(5)
C22 C13 C14B C15B 149.0(3)
C18B C14B C15B C16B -48.5(3)
C13 C14B C15B C16B 69.7(3)
C18B C14B C15B C20B 55.0(3)
C13 C14B C15B C20B 173.2(3)
C14B C15B C16B C21B 48.7(3)
C20B C15B C16B C21B -54.8(3)
C14B C15B C16B C17 -71.8(4)
C20B C15B C16B C17 -175.2(3)
C13 C14B C18B C21B -98.7(3)
C15B C14B C18B C21B 28.4(3)
C13 C14B C18B C19B -161.3(2)
C15B C14B C18B C19B -34.1(3)
C14B C18B C19B C20B 1.2(4)
C21B C18B C19B C20B -100.9(3)
C14B C18B C19B C21B 102.1(3)
C21B C19B C20B C15B -30.2(3)
C18B C19B C20B C15B 31.9(3)
C16B C15B C20B C19B 53.0(3)
C14B C15B C20B C19B -54.3(3)
C14B C18B C21B C19B -98.3(3)
C14B C18B C21B C16B 0.2(3)
C19B C18B C21B C16B 98.4(3)
C20B C19B C21B C18B 98.2(3)
C20B C19B C21B C16B -2.7(4)
C18B C19B C21B C16B -100.9(3)
C15B C16B C21B C18B -28.9(3)
C17 C16B C21B C18B 100.0(3)
C15B C16B C21B C19B 35.0(3)
C17 C16B C21B C19B 163.9(3)
C8 C11 C17 C28 3.4(4)
C12 C11 C17 C28 -176.1(2)
C8 C11 C17 C16B -167.0(2)
C12 C11 C17 C16B 13.5(4)
C8 C11 C17 C16A 157.0(3)
C12 C11 C17 C16A -22.6(5)
C15B C16B C17 C11 25.5(5)
C21B C16B C17 C11 -88.3(4)
C15B C16B C17 C28 -145.5(3)
C21B C16B C17 C28 100.7(3)
C21A C16A C17 C11 90.2(5)
C15A C16A C17 C11 -19.7(6)
C21A C16A C17 C28 -113.2(4)
C15A C16A C17 C28 136.9(4)
C12 C13 C22 C27 -75.9(3)
C14B C13 C22 C27 113.4(3)
C14A C13 C22 C27 79.5(3)
C12 C13 C22 C23 107.0(3)
C14B C13 C22 C23 -63.7(3)
C14A C13 C22 C23 -97.6(3)
C27 C22 C23 C24 1.1(4)
C13 C22 C23 C24 178.2(2)
C22 C23 C24 C25 -1.6(4)
C23 C24 C25 C26 1.0(4)
C24 C25 C26 C27 0.1(4)
C25 C26 C27 C22 -0.6(4)
C23 C22 C27 C26 0.0(3)
C13 C22 C27 C26 -177.2(2)
C11 C17 C28 C33 -101.7(3)
C16B C17 C28 C33 69.7(3)
C16A C17 C28 C33 99.8(3)
C11 C17 C28 C29 80.8(3)
C16B C17 C28 C29 -107.8(3)
C16A C17 C28 C29 -77.7(3)
C33 C28 C29 C30 1.8(4)
C17 C28 C29 C30 179.4(2)
C28 C29 C30 C31 -1.3(4)
C29 C30 C31 C32 0.6(4)
C30 C31 C32 C33 -0.3(4)
C29 C28 C33 C32 -1.5(4)
C17 C28 C33 C32 -179.1(2)
C31 C32 C33 C28 0.8(4)
